data_4114117
loop_
_publ_author_name
'Takayoshi Suzuki'
'Antonio G. DiPasquale'
'James M. Mayer'

_publ_contact_author
;
          Mayer, James M.
    Department of Chemistry
    University of Washington
    Seattle, WA 98195
    USA
;
_publ_contact_author_email mayer@chem.washington.edu
_publ_section_title
;
 Nitrogen Atom Insertion into Ir-S and C-S Bonds Initiated by Photolysis
 of Iridium(III)-Azido-Dithiocarbamato Complexes
;
_journal_name_full 'Journal of the American Chemical Society'
_journal_page_first 10514
_journal_page_last 10515
_journal_paper_doi 10.1021/ja0365779
_journal_volume 125
_journal_year 2003
_chemical_formula_moiety 'C13 H21 Ir1 N4 S2'
_chemical_formula_sum 'C13 H21 Ir N4 S2'
_chemical_formula_weight 489.66
_chemical_name_common suzuki03
_space_group_IT_number 62
_symmetry_cell_setting orthorhombic
_symmetry_space_group_name_Hall '-P 2ac 2n'
_symmetry_space_group_name_H-M 'P n m a'
_atom_sites_solution_hydrogens geom
_atom_sites_solution_primary direct
_atom_sites_solution_secondary difmap
_audit_creation_method SHELXL-97
_cell_angle_alpha 90.00
_cell_angle_beta 90.00
_cell_angle_gamma 90.00
_cell_formula_units_Z 4
_cell_length_a 15.5070(2)
_cell_length_b 12.0280(3)
_cell_length_c 8.8740(6)
_cell_measurement_reflns_used 243
_cell_measurement_temperature 130(2)
_cell_volume 1655.16(12)
_computing_cell_refinement 'HKL Scalepack (Otwinowski & Minor 1997)'
_computing_data_collection KappaCCD
_computing_data_reduction HKL-2000
_computing_molecular_graphics 'maXus, Zortep'
_computing_publication_material 'SHELXL-97 (Sheldrick, 1997)'
_computing_structure_refinement 'SHELXL-97 (Sheldrick, 1997)'
_computing_structure_solution SIR97
_diffrn_ambient_temperature 130(2)
_diffrn_measured_fraction_theta_full 0.883
_diffrn_measured_fraction_theta_max 0.883
_diffrn_measurement_device_type 'Nonius KappaCCD'
_diffrn_measurement_method '\f and \w scans'
_diffrn_radiation_monochromator graphite
_diffrn_radiation_source 'fine-focus sealed tube'
_diffrn_radiation_type MoK\a
_diffrn_radiation_wavelength 0.71073
_diffrn_reflns_av_R_equivalents 0.0397
_diffrn_reflns_av_sigmaI/netI 0.0645
_diffrn_reflns_limit_h_max 19
_diffrn_reflns_limit_h_min -20
_diffrn_reflns_limit_k_max 12
_diffrn_reflns_limit_k_min -12
_diffrn_reflns_limit_l_max 11
_diffrn_reflns_limit_l_min -11
_diffrn_reflns_number 3363
_diffrn_reflns_theta_full 28.27
_diffrn_reflns_theta_max 28.27
_diffrn_reflns_theta_min 3.49
_exptl_absorpt_coefficient_mu 8.315
_exptl_absorpt_correction_T_max 0.7885
_exptl_absorpt_correction_T_min 0.5560
_exptl_absorpt_correction_type HKL-2000
_exptl_absorpt_process_details 'numerical, using redundancy'
_exptl_crystal_colour orange
_exptl_crystal_density_diffrn 1.965
_exptl_crystal_description prism
_exptl_crystal_F_000 944
_exptl_crystal_size_max 0.08
_exptl_crystal_size_mid 0.04
_exptl_crystal_size_min 0.03
_refine_diff_density_max 0.962
_refine_diff_density_min -1.726
_refine_diff_density_rms 0.182
_refine_ls_extinction_method none
_refine_ls_goodness_of_fit_ref 1.000
_refine_ls_hydrogen_treatment 'H atoms riding'
_refine_ls_matrix_type full
_refine_ls_number_parameters 107
_refine_ls_number_reflns 1892
_refine_ls_number_restraints 0
_refine_ls_restrained_S_all 1.000
_refine_ls_R_factor_all 0.0498
_refine_ls_R_factor_gt 0.0302
_refine_ls_shift/su_max 0.001
_refine_ls_shift/su_mean 0.000
_refine_ls_structure_factor_coef Fsqd
_refine_ls_weighting_details 'calc w=1/[\s^2^(Fo^2^)+(0.0125P)^2^+0.0000P] where P=(Fo^2^+2Fc^2^)/3'
_refine_ls_weighting_scheme calc
_refine_ls_wR_factor_gt 0.0536
_refine_ls_wR_factor_ref 0.0572
_reflns_number_gt 1451
_reflns_number_total 1892
_reflns_threshold_expression >2sigma(I)
_cod_data_source_file ja0365779si20030610_061224.cif
_cod_data_source_block shelxl
_cod_original_formula_sum 'C13 H21 Ir1 N4 S2'
_cod_database_code 4114117

loop_
_symmetry_equiv_pos_as_xyz
'x, y, z'
'-x+1/2, -y, z+1/2'
'x+1/2, -y+1/2, -z+1/2'
'-x, y+1/2, -z'
'-x, -y, -z'
'x-1/2, y, -z-1/2'
'-x-1/2, y-1/2, z-1/2'
'x, -y-1/2, z'

loop_
_atom_site_label
_atom_site_type_symbol
_atom_site_fract_x
_atom_site_fract_y
_atom_site_fract_z
_atom_site_U_iso_or_equiv
_atom_site_adp_type
_atom_site_occupancy
_atom_site_symmetry_multiplicity
_atom_site_calc_flag
_atom_site_refinement_flags
Ir1 Ir 0.289302(16) 0.2500 0.65519(3) 0.01450(9) Uani 1 2 d S
S1 S 0.38968(7) 0.13245(9) 0.52718(14) 0.0174(3) Uani 1 1 d .
N1 N 0.2086(4) 0.2500 0.4624(6) 0.0194(12) Uani 1 2 d S
N2 N 0.2365(4) 0.2500 0.3367(8) 0.0232(14) Uani 1 2 d S
N3 N 0.2591(5) 0.2500 0.2124(8) 0.047(2) Uani 1 2 d S
N4 N 0.5076(4) 0.2500 0.3687(7) 0.0198(14) Uani 1 2 d S
C1 C 0.3211(4) 0.2500 0.8921(8) 0.0216(16) Uani 1 2 d S
C2 C 0.2689(3) 0.1527(4) 0.8592(5) 0.0204(11) Uani 1 1 d .
C3 C 0.1881(3) 0.1900(4) 0.8018(5) 0.0180(11) Uani 1 1 d .
C4 C 0.4087(4) 0.2500 0.9644(9) 0.0291(18) Uani 1 2 d S
H4A H 0.4441 0.3089 0.9196 0.044 Uiso 0.50 1 calc PR
H4B H 0.4365 0.1778 0.9478 0.044 Uiso 0.50 1 calc PR
H4C H 0.4027 0.2633 1.0728 0.044 Uiso 0.50 1 calc PR
C5 C 0.2961(3) 0.0352(4) 0.8831(6) 0.0294(13) Uani 1 1 d .
H5A H 0.2819 0.0125 0.9862 0.044 Uiso 1 1 calc R
H5B H 0.3584 0.0288 0.8674 0.044 Uiso 1 1 calc R
H5C H 0.2659 -0.0130 0.8114 0.044 Uiso 1 1 calc R
C6 C 0.1138(3) 0.1182(4) 0.7530(6) 0.0255(12) Uani 1 1 d .
H6A H 0.1316 0.0401 0.7538 0.038 Uiso 1 1 calc R
H6B H 0.0960 0.1393 0.6509 0.038 Uiso 1 1 calc R
H6C H 0.0653 0.1286 0.8225 0.038 Uiso 1 1 calc R
C7 C 0.4401(4) 0.2500 0.4596(8) 0.0159(14) Uani 1 2 d S
C8 C 0.5475(3) 0.3533(4) 0.3166(6) 0.0270(13) Uani 1 1 d .
H8A H 0.5131 0.4168 0.3509 0.041 Uiso 1 1 calc R
H8B H 0.5502 0.3533 0.2063 0.041 Uiso 1 1 calc R
H8C H 0.6060 0.3590 0.3577 0.041 Uiso 1 1 calc R

loop_
_atom_site_aniso_label
_atom_site_aniso_U_11
_atom_site_aniso_U_22
_atom_site_aniso_U_33
_atom_site_aniso_U_23
_atom_site_aniso_U_13
_atom_site_aniso_U_12
Ir1 0.01366(15) 0.01654(16) 0.01331(14) 0.000 0.00126(14) 0.000
S1 0.0182(7) 0.0137(6) 0.0203(7) 0.0007(5) 0.0024(5) 0.0002(4)
N1 0.017(3) 0.032(3) 0.009(3) 0.000 -0.002(3) 0.000
N2 0.020(3) 0.034(4) 0.015(4) 0.000 -0.006(3) 0.000
N3 0.031(4) 0.095(6) 0.015(4) 0.000 -0.008(3) 0.000
N4 0.015(3) 0.016(3) 0.029(4) 0.000 0.008(3) 0.000
C1 0.011(4) 0.046(5) 0.008(4) 0.000 0.002(3) 0.000
C2 0.020(3) 0.031(3) 0.011(3) 0.004(2) 0.008(2) -0.001(2)
C3 0.015(3) 0.030(3) 0.009(2) -0.002(2) 0.0067(19) -0.003(2)
C4 0.013(4) 0.044(5) 0.030(5) 0.000 -0.006(4) 0.000
C5 0.029(3) 0.031(3) 0.028(3) 0.013(2) 0.003(3) 0.007(2)
C6 0.019(3) 0.032(3) 0.025(3) -0.002(2) 0.000(2) 0.000(2)
C7 0.014(4) 0.018(3) 0.015(4) 0.000 -0.003(3) 0.000
C8 0.025(3) 0.026(3) 0.030(3) 0.002(2) 0.012(3) -0.007(2)

loop_
_atom_type_symbol
_atom_type_description
_atom_type_scat_dispersion_real
_atom_type_scat_dispersion_imag
_atom_type_scat_source
C C 0.0033 0.0016 'International Tables Vol C Tables 4.2.6.8 and 6.1.1.4'
H H 0.0000 0.0000 'International Tables Vol C Tables 4.2.6.8 and 6.1.1.4'
N N 0.0061 0.0033 'International Tables Vol C Tables 4.2.6.8 and 6.1.1.4'
S S 0.1246 0.1234 'International Tables Vol C Tables 4.2.6.8 and 6.1.1.4'
Ir Ir -1.4442 7.9887 'International Tables Vol C Tables 4.2.6.8 and 6.1.1.4'

loop_
_geom_angle_atom_site_label_1
_geom_angle_atom_site_label_2
_geom_angle_atom_site_label_3
_geom_angle
_geom_angle_site_symmetry_1
_geom_angle_site_symmetry_3
N1 Ir1 C1 157.0(2) . .
N1 Ir1 C3 93.3(2) . 8_565
C1 Ir1 C3 65.2(2) . 8_565
N1 Ir1 C3 93.3(2) . .
C1 Ir1 C3 65.2(2) . .
C3 Ir1 C3 39.0(3) 8_565 .
N1 Ir1 C2 125.78(17) . 8_565
C1 Ir1 C2 39.12(16) . 8_565
C3 Ir1 C2 38.33(18) 8_565 8_565
C3 Ir1 C2 64.77(18) . 8_565
N1 Ir1 C2 125.78(18) . .
C1 Ir1 C2 39.12(16) . .
C3 Ir1 C2 64.77(18) 8_565 .
C3 Ir1 C2 38.33(18) . .
C2 Ir1 C2 65.0(3) 8_565 .
N1 Ir1 S1 90.06(13) . 8_565
C1 Ir1 S1 108.31(15) . 8_565
C3 Ir1 S1 124.15(14) 8_565 8_565
C3 Ir1 S1 162.93(14) . 8_565
C2 Ir1 S1 99.89(14) 8_565 8_565
C2 Ir1 S1 143.83(13) . 8_565
N1 Ir1 S1 90.06(13) . .
C1 Ir1 S1 108.31(15) . .
C3 Ir1 S1 162.93(14) 8_565 .
C3 Ir1 S1 124.15(14) . .
C2 Ir1 S1 143.83(13) 8_565 .
C2 Ir1 S1 99.90(13) . .
S1 Ir1 S1 72.54(5) 8_565 .
C7 S1 Ir1 88.59(19) . .
N2 N1 Ir1 122.5(5) . .
N3 N2 N1 176.3(8) . .
C7 N4 C8 121.9(3) . .
C7 N4 C8 121.9(3) . 8_565
C8 N4 C8 116.2(5) . 8_565
C2 C1 C2 107.4(6) 8_565 .
C2 C1 C4 126.1(3) 8_565 .
C2 C1 C4 126.1(3) . .
C2 C1 Ir1 71.2(3) 8_565 .
C2 C1 Ir1 71.2(3) . .
C4 C1 Ir1 128.5(5) . .
C3 C2 C1 107.9(5) . .
C3 C2 C5 126.8(5) . .
C1 C2 C5 125.3(5) . .
C3 C2 Ir1 70.2(3) . .
C1 C2 Ir1 69.7(3) . .
C5 C2 Ir1 125.9(4) . .
C2 C3 C3 108.4(3) . 8_565
C2 C3 C6 126.6(5) . .
C3 C3 C6 125.1(3) 8_565 .
C2 C3 Ir1 71.5(3) . .
C3 C3 Ir1 70.52(14) 8_565 .
C6 C3 Ir1 125.0(3) . .
C1 C4 H4A 109.5 . .
C1 C4 H4B 109.5 . .
H4A C4 H4B 109.5 . .
C1 C4 H4C 109.5 . .
H4A C4 H4C 109.5 . .
H4B C4 H4C 109.5 . .
C2 C5 H5A 109.5 . .
C2 C5 H5B 109.5 . .
H5A C5 H5B 109.5 . .
C2 C5 H5C 109.5 . .
H5A C5 H5C 109.5 . .
H5B C5 H5C 109.5 . .
C3 C6 H6A 109.5 . .
C3 C6 H6B 109.5 . .
H6A C6 H6B 109.5 . .
C3 C6 H6C 109.5 . .
H6A C6 H6C 109.5 . .
H6B C6 H6C 109.5 . .
N4 C7 S1 124.86(19) . 8_565
N4 C7 S1 124.86(19) . .
S1 C7 S1 110.3(4) 8_565 .
N4 C8 H8A 109.5 . .
N4 C8 H8B 109.5 . .
H8A C8 H8B 109.5 . .
N4 C8 H8C 109.5 . .
H8A C8 H8C 109.5 . .
H8B C8 H8C 109.5 . .

loop_
_geom_bond_atom_site_label_1
_geom_bond_atom_site_label_2
_geom_bond_distance
_geom_bond_site_symmetry_2
Ir1 N1 2.120(6) .
Ir1 C1 2.159(7) .
Ir1 C3 2.163(4) 8_565
Ir1 C3 2.163(4) .
Ir1 C2 2.179(5) 8_565
Ir1 C2 2.179(5) .
Ir1 S1 2.3901(12) 8_565
Ir1 S1 2.3901(12) .
S1 C7 1.723(4) .
N1 N2 1.197(8) .
N2 N3 1.157(9) .
N4 C7 1.322(8) .
N4 C8 1.463(6) .
N4 C8 1.463(5) 8_565
C1 C2 1.453(6) 8_565
C1 C2 1.453(6) .
C1 C4 1.503(9) .
C2 C3 1.425(7) .
C2 C5 1.490(7) .
C3 C3 1.443(10) 8_565
C3 C6 1.503(7) .
C4 H4A 0.9800 .
C4 H4B 0.9800 .
C4 H4C 0.9800 .
C5 H5A 0.9800 .
C5 H5B 0.9800 .
C5 H5C 0.9800 .
C6 H6A 0.9800 .
C6 H6B 0.9800 .
C6 H6C 0.9800 .
C7 S1 1.723(4) 8_565
C8 H8A 0.9800 .
C8 H8B 0.9800 .
C8 H8C 0.9800 .

loop_
_geom_torsion_atom_site_label_1
_geom_torsion_atom_site_label_2
_geom_torsion_atom_site_label_3
_geom_torsion_atom_site_label_4
_geom_torsion
_geom_torsion_site_symmetry_1
_geom_torsion_site_symmetry_4
N1 Ir1 S1 C7 89.3(2) . .
C1 Ir1 S1 C7 -104.8(3) . .
C3 Ir1 S1 C7 -169.4(5) 8_565 .
C3 Ir1 S1 C7 -176.8(3) . .
C2 Ir1 S1 C7 -83.6(3) 8_565 .
C2 Ir1 S1 C7 -144.3(3) . .
S1 Ir1 S1 C7 -0.8(2) 8_565 .
C1 Ir1 N1 N2 180.0 . .
C3 Ir1 N1 N2 160.49(14) 8_565 .
C3 Ir1 N1 N2 -160.49(14) . .
C2 Ir1 N1 N2 138.54(18) 8_565 .
C2 Ir1 N1 N2 -138.54(18) . .
S1 Ir1 N1 N2 36.27(3) 8_565 .
S1 Ir1 N1 N2 -36.27(3) . .
Ir1 N1 N2 N3 180.000(10) . .
N1 Ir1 C1 C2 -58.3(3) . 8_565
C3 Ir1 C1 C2 -36.8(3) 8_565 8_565
C3 Ir1 C1 C2 -79.9(3) . 8_565
C2 Ir1 C1 C2 -116.7(6) . 8_565
S1 Ir1 C1 C2 83.1(3) 8_565 8_565
S1 Ir1 C1 C2 160.2(3) . 8_565
N1 Ir1 C1 C2 58.3(3) . .
C3 Ir1 C1 C2 79.9(3) 8_565 .
C3 Ir1 C1 C2 36.8(3) . .
C2 Ir1 C1 C2 116.7(6) 8_565 .
S1 Ir1 C1 C2 -160.2(3) 8_565 .
S1 Ir1 C1 C2 -83.1(3) . .
N1 Ir1 C1 C4 180.000(2) . .
C3 Ir1 C1 C4 -158.44(15) 8_565 .
C3 Ir1 C1 C4 158.44(15) . .
C2 Ir1 C1 C4 -121.7(3) 8_565 .
C2 Ir1 C1 C4 121.7(3) . .
S1 Ir1 C1 C4 -38.54(5) 8_565 .
S1 Ir1 C1 C4 38.54(5) . .
C2 C1 C2 C3 2.3(7) 8_565 .
C4 C1 C2 C3 175.5(6) . .
Ir1 C1 C2 C3 -60.1(3) . .
C2 C1 C2 C5 -177.4(3) 8_565 .
C4 C1 C2 C5 -4.1(10) . .
Ir1 C1 C2 C5 120.3(5) . .
C2 C1 C2 Ir1 62.4(4) 8_565 .
C4 C1 C2 Ir1 -124.4(7) . .
N1 Ir1 C2 C3 -37.0(4) . .
C1 Ir1 C2 C3 118.8(4) . .
C3 Ir1 C2 C3 37.8(3) 8_565 .
C2 Ir1 C2 C3 80.3(3) 8_565 .
S1 Ir1 C2 C3 151.8(2) 8_565 .
S1 Ir1 C2 C3 -134.3(3) . .
N1 Ir1 C2 C1 -155.8(3) . .
C3 Ir1 C2 C1 -81.0(3) 8_565 .
C3 Ir1 C2 C1 -118.8(4) . .
C2 Ir1 C2 C1 -38.5(3) 8_565 .
S1 Ir1 C2 C1 33.0(4) 8_565 .
S1 Ir1 C2 C1 106.9(3) . .
N1 Ir1 C2 C5 84.7(5) . .
C1 Ir1 C2 C5 -119.5(6) . .
C3 Ir1 C2 C5 159.5(5) 8_565 .
C3 Ir1 C2 C5 121.7(6) . .
C2 Ir1 C2 C5 -158.0(4) 8_565 .
S1 Ir1 C2 C5 -86.5(5) 8_565 .
S1 Ir1 C2 C5 -12.6(4) . .
C1 C2 C3 C3 -1.4(4) . 8_565
C5 C2 C3 C3 178.2(4) . 8_565
Ir1 C2 C3 C3 -61.18(13) . 8_565
C1 C2 C3 C6 -179.9(5) . .
C5 C2 C3 C6 -0.3(8) . .
Ir1 C2 C3 C6 120.4(5) . .
C1 C2 C3 Ir1 59.8(4) . .
C5 C2 C3 Ir1 -120.6(5) . .
N1 Ir1 C3 C2 150.7(3) . .
C1 Ir1 C3 C2 -37.5(3) . .
C3 Ir1 C3 C2 -118.1(3) 8_565 .
C2 Ir1 C3 C2 -80.9(4) 8_565 .
S1 Ir1 C3 C2 -108.4(5) 8_565 .
S1 Ir1 C3 C2 58.4(3) . .
N1 Ir1 C3 C3 -91.15(7) . 8_565
C1 Ir1 C3 C3 80.58(11) . 8_565
C2 Ir1 C3 C3 37.21(18) 8_565 8_565
C2 Ir1 C3 C3 118.1(3) . 8_565
S1 Ir1 C3 C3 9.7(4) 8_565 8_565
S1 Ir1 C3 C3 176.56(13) . 8_565
N1 Ir1 C3 C6 28.6(4) . .
C1 Ir1 C3 C6 -159.7(5) . .
C3 Ir1 C3 C6 119.7(4) 8_565 .
C2 Ir1 C3 C6 156.9(5) 8_565 .
C2 Ir1 C3 C6 -122.2(6) . .
S1 Ir1 C3 C6 129.5(4) 8_565 .
S1 Ir1 C3 C6 -63.7(5) . .
C8 N4 C7 S1 0.6(9) . 8_565
C8 N4 C7 S1 179.5(5) 8_565 8_565
C8 N4 C7 S1 -179.5(5) . .
C8 N4 C7 S1 -0.6(9) 8_565 .
Ir1 S1 C7 N4 -178.7(6) . .
Ir1 S1 C7 S1 1.1(3) . 8_565
